data_1514320
loop_
_publ_author_name
'Clark, Melissa L.'
'Grice, Kyle A.'
'Moore, Curtis E.'
'Rheingold, Arnold L.'
'Kubiak, Clifford P.'

_publ_section_title
;
 Electrocatalytic CO2 reduction by M(bpy-R)(CO)4 (M = Mo, W; R = H, tBu)
 complexes. Electrochemical, spectroscopic, and computational studies and
 comparison with group 7 catalysts
;
_journal_issue 5
_journal_name_full 'Chemical Science'
_journal_page_first 1894
_journal_paper_doi 10.1039/c3sc53470g
_journal_volume 5
_journal_year 2014
_chemical_formula_moiety 'C22 H24 N2 O4 W'
_chemical_formula_sum 'C22 H24 N2 O4 W'
_chemical_formula_weight 564.28
_chemical_name_systematic
;
 ?
;
_space_group_crystal_system orthorhombic
_space_group_IT_number 61
_space_group_name_Hall '-P 2ac 2ab'
_space_group_name_H-M_alt 'P b c a'
_symmetry_space_group_name_Hall '-P 2ac 2ab'
_symmetry_space_group_name_H-M 'P b c a'
_atom_sites_solution_hydrogens geom
_atom_sites_solution_primary iterative
_atom_sites_solution_secondary difmap
_audit_creation_date 2013-10-14
_audit_creation_method
;
Olex2 1.2
(compiled 2013.09.17 svn.r2790 for OlexSys, GUI svn.r4601)
;
_cell_angle_alpha 90
_cell_angle_beta 90
_cell_angle_gamma 90
_cell_formula_units_Z 8
_cell_length_a 17.8251(9)
_cell_length_b 11.6986(6)
_cell_length_c 21.3193(11)
_cell_measurement_reflns_used 9133
_cell_measurement_temperature 100
_cell_measurement_theta_max 26.337
_cell_measurement_theta_min 2.226
_cell_volume 4445.7(4)
_computing_cell_refinement 'SAINT v8.27A (Bruker, 2012)'
_computing_data_collection 'Bruker APEX2 v2012.10-0 (Bruker, 2012)'
_computing_data_reduction 'SAINT v8.27A (Bruker, 2012)'
_computing_molecular_graphics
;
O. V. Dolomanov, L. J. Bourhis, R. J. Gildea, J. A. K. Howard and H. Puschmann,
OLEX2: a complete structure solution, refinement and analysis program.
J. Appl. Cryst. (2009). 42, 339-341.
;
_computing_publication_material
;
O. V. Dolomanov, L. J. Bourhis, R. J. Gildea, J. A. K. Howard and H. Puschmann,
OLEX2: a complete structure solution, refinement and analysis program.
J. Appl. Cryst. (2009). 42, 339-341.
;
_computing_structure_refinement
'L.J. Bourhis, O.V. Dolomanov, R.J. Gildea, J.A.K. Howard, H. Puschmann, in preparation (2013)'
_computing_structure_solution
'L.J. Bourhis, O.V. Dolomanov, R.J. Gildea, J.A.K. Howard, H. Puschmann, in preparation (2013)'
_diffrn_ambient_temperature 100.0
_diffrn_detector 'Bruker APEX CCD'
_diffrn_detector_area_resol_mean 8.0
_diffrn_detector_type 'CCD Area Detector'
_diffrn_measured_fraction_theta_full 1.000
_diffrn_measured_fraction_theta_max 1.000
_diffrn_measurement_device 'Fixed Chi Three-Circle Diffractometer'
_diffrn_measurement_device_type 'Bruker D8 APEX'
_diffrn_measurement_method '\w and \f scans'
_diffrn_radiation_monochromator graphite
_diffrn_radiation_probe x-ray
_diffrn_radiation_type MoK\a
_diffrn_radiation_wavelength 0.71073
_diffrn_radiation_xray_symbol K-L~3~
_diffrn_reflns_av_R_equivalents 0.0373
_diffrn_reflns_av_unetI/netI 0.0175
_diffrn_reflns_Laue_measured_fraction_full 1.000
_diffrn_reflns_Laue_measured_fraction_max 1.000
_diffrn_reflns_limit_h_max 22
_diffrn_reflns_limit_h_min -20
_diffrn_reflns_limit_k_max 14
_diffrn_reflns_limit_k_min -14
_diffrn_reflns_limit_l_max 26
_diffrn_reflns_limit_l_min -26
_diffrn_reflns_number 49764
_diffrn_reflns_point_group_measured_fraction_full 1.000
_diffrn_reflns_point_group_measured_fraction_max 1.000
_diffrn_reflns_theta_full 25.000
_diffrn_reflns_theta_max 26.380
_diffrn_reflns_theta_min 1.910
_diffrn_source 'sealed tube'
_diffrn_source_type fine-focus
_diffrn_standards_number 0
_exptl_absorpt_coefficient_mu 5.225
_exptl_absorpt_correction_T_max 0.7454
_exptl_absorpt_correction_T_min 0.4767
_exptl_absorpt_correction_type multi-scan
_exptl_absorpt_process_details
;
SADABS-2012/1 (Bruker,2012) was used for absorption correction.
wR2(int) was 0.1127 before and 0.0466 after correction.
The Ratio of minimum to maximum transmission is 0.6395.
The \l/2 correction factor is 0.0015.
;
_exptl_crystal_colour Violet
_exptl_crystal_colour_primary violet
_exptl_crystal_density_diffrn 1.686
_exptl_crystal_description Rod
_exptl_crystal_F_000 2208
_exptl_crystal_size_max 0.6
_exptl_crystal_size_mid 0.2
_exptl_crystal_size_min 0.2
_refine_diff_density_max 0.756
_refine_diff_density_min -0.549
_refine_diff_density_rms 0.076
_refine_ls_extinction_method none
_refine_ls_goodness_of_fit_ref 1.044
_refine_ls_hydrogen_treatment constr
_refine_ls_matrix_type full
_refine_ls_number_parameters 268
_refine_ls_number_reflns 4560
_refine_ls_number_restraints 0
_refine_ls_restrained_S_all 1.044
_refine_ls_R_factor_all 0.0200
_refine_ls_R_factor_gt 0.0159
_refine_ls_shift/su_max 0.003
_refine_ls_shift/su_mean 0.000
_refine_ls_structure_factor_coef Fsqd
_refine_ls_weighting_details 'w=1/[\s^2^(Fo^2^)+(0.0165P)^2^+3.4013P] where P=(Fo^2^+2Fc^2^)/3'
_refine_ls_weighting_scheme calc
_refine_ls_wR_factor_gt 0.0364
_refine_ls_wR_factor_ref 0.0387
_reflns_Friedel_coverage 0.000
_reflns_number_gt 4051
_reflns_number_total 4560
_reflns_threshold_expression 'I > 2\s(I)'
_cod_data_source_file c3sc53470g2.cif
_cod_data_source_block kag4_19_0ma
_cod_depositor_comments
;
The following automatic conversions were performed:

'_diffrn_radiation_probe' value 'X-ray' changed to 'x-ray' according
to
/usr/data/users/saulius/crontab/automatic-downloads/rss-feeds/RSC/lib/dictionaries/cif_core.dic
dictionary named 'cif_core.dic' version 2.4.2 from
2011-04-26.

'_exptl_crystal_colour_primary' value 'Violet' changed
to 'violet' according to
/usr/data/users/saulius/crontab/automatic-downloads/rss-feeds/RSC/lib/dictionaries/cif_core.dic
dictionary named 'cif_core.dic' version 2.4.2 from 2011-04-26.

Automatic conversion script
Id: cif_fix_values 2281 2013-09-26 08:29:07Z andrius 
;
_cod_database_code 1514320
_shelxl_version_number 2013-3
_shelx_space_group_comment
;
The symmetry employed for this shelxl refinement is uniquely defined
by the following loop, which should always be used as a source of
symmetry information in preference to the above space-group names.
They are only intended as comments.
;
_shelx_estimated_absorpt_t_max 0.421
_shelx_estimated_absorpt_t_min 0.146
_olex2_refinement_description
;
1. Others
 Fixed Uiso: H5(0.023) H6(0.023) H8(0.017) H11(0.017) H13(0.02) H14(0.019)
 H16A(0.034) H16B(0.034) H16C(0.034) H17A(0.038) H17B(0.038) H17C(0.038)
 H18A(0.041) H18B(0.041) H18C(0.041) H20A(0.049) H20B(0.049) H20C(0.049)
 H21A(0.046) H21B(0.046) H21C(0.046) H22A(0.047) H22B(0.047) H22C(0.047)
 Fixed X: H5(0.0301) H6(-0.0308) H8(-0.1587) H11(-0.1855) H13(-0.1308) H14(-
 0.036) H16A(-0.2439) H16B(-0.2294) H16C(-0.1937) H17A(-0.1139) H17B(-0.182)
 H17C(-0.1947) H18A(-0.0643) H18B(-0.0989) H18C(-0.0336) H20A(-0.304) H20B(-
 0.3459) H20C(-0.3172) H21A(-0.1614) H21B(-0.2485) H21C(-0.2124) H22A(-0.2466)
 H22B(-0.2773) H22C(-0.1891)
 Fixed Y: H5(0.8009) H6(0.7923) H8(1.0594) H11(1.1734) H13(1.2747) H14(1.1407)
 H16A(0.9748) H16B(0.9981) H16C(1.0813) H17A(0.7568) H17B(0.8063) H17C(0.7736)
 H18A(1.0514) H18B(0.9737) H18C(0.9244) H20A(1.2306) H20B(1.3314) H20C(1.2212)
 H21A(1.4443) H21B(1.4736) H21C(1.3681) H22A(1.3544) H22B(1.4598) H22C(1.4452)
 Fixed Z: H5(0.2407) H6(0.1461) H8(0.2003) H11(0.2767) H13(0.452) H14(0.452)
 H16A(0.1239) H16B(0.051) H16C(0.1025) H17A(0.0752) H17B(0.0344) H17C(0.1066)
 H18A(0.0616) H18B(0.007) H18C(0.0508) H20A(0.3079) H20B(0.3445) H20C(0.3819)
 H21A(0.3102) H21B(0.3018) H21C(0.2648) H22A(0.4544) H22B(0.414) H22C(0.4254)
;

loop_
_space_group_symop_operation_xyz
'x, y, z'
'-x+1/2, -y, z+1/2'
'x+1/2, -y+1/2, -z'
'-x, y+1/2, -z+1/2'
'-x, -y, -z'
'x-1/2, y, -z-1/2'
'-x-1/2, y-1/2, z'
'x, -y-1/2, z-1/2'

loop_
_atom_site_label
_atom_site_type_symbol
_atom_site_fract_x
_atom_site_fract_y
_atom_site_fract_z
_atom_site_U_iso_or_equiv
_atom_site_adp_type
_atom_site_occupancy
_atom_site_site_symmetry_order
_atom_site_calc_flag
_atom_site_refinement_flags_posn
_atom_site_refinement_flags_adp
W1 W 0.04242(2) 0.95471(2) 0.36378(2) 0.01302(4) Uani 1 1 d . .
O1 O -0.03155(10) 0.75524(16) 0.44407(9) 0.0310(4) Uani 1 1 d . .
O2 O 0.12122(9) 1.02944(14) 0.48845(7) 0.0242(4) Uani 1 1 d . .
O3 O 0.16438(9) 0.76813(14) 0.33931(8) 0.0232(4) Uani 1 1 d . .
O4 O 0.16178(9) 1.11517(14) 0.29642(8) 0.0254(4) Uani 1 1 d . .
N1 N -0.02428(10) 0.93283(15) 0.27651(8) 0.0143(4) Uani 1 1 d . .
N2 N -0.05256(10) 1.07845(17) 0.36682(8) 0.0137(4) Uani 1 1 d . .
C1 C -0.01048(12) 0.8299(2) 0.41403(10) 0.0191(5) Uani 1 1 d . .
C2 C 0.09273(12) 1.0000(2) 0.44224(10) 0.0173(5) Uani 1 1 d . .
C3 C 0.11916(12) 0.83826(19) 0.34924(10) 0.0171(5) Uani 1 1 d . .
C4 C 0.11472(12) 1.06234(19) 0.31906(10) 0.0171(5) Uani 1 1 d . .
C5 C -0.00832(13) 0.8550(2) 0.23229(10) 0.0195(5) Uani 1 1 d . .
H5 H 0.0301 0.8009 0.2407 0.023 Uiso 1 1 calc R U
C6 C -0.04454(12) 0.8495(2) 0.17551(11) 0.0193(5) Uani 1 1 d . .
H6 H -0.0308 0.7923 0.1461 0.023 Uiso 1 1 calc R U
C7 C -0.10126(12) 0.92691(19) 0.16066(10) 0.0153(4) Uani 1 1 d . .
C8 C -0.11952(12) 1.00588(19) 0.20738(10) 0.0140(4) Uani 1 1 d . .
H8 H -0.1587 1.0594 0.2003 0.017 Uiso 1 1 calc R U
C9 C -0.08115(12) 1.00715(19) 0.26409(10) 0.0142(4) Uani 1 1 d . .
C10 C -0.09783(12) 1.08814(18) 0.31575(10) 0.0133(4) Uani 1 1 d . .
C11 C -0.15519(12) 1.16842(18) 0.31321(10) 0.0143(4) Uani 1 1 d . .
H11 H -0.1855 1.1734 0.2767 0.017 Uiso 1 1 calc R U
C12 C -0.16905(12) 1.24204(19) 0.36359(10) 0.0151(4) Uani 1 1 d . .
C13 C -0.12317(12) 1.22836(19) 0.41596(10) 0.0167(4) Uani 1 1 d . .
H13 H -0.1308 1.2747 0.4520 0.020 Uiso 1 1 calc R U
C14 C -0.06657(12) 1.14761(19) 0.41569(10) 0.0161(4) Uani 1 1 d . .
H14 H -0.0360 1.1407 0.4520 0.019 Uiso 1 1 calc R U
C15 C -0.13726(12) 0.92705(19) 0.09551(10) 0.0172(5) Uani 1 1 d . .
C16 C -0.20733(13) 1.0020(2) 0.09299(11) 0.0226(5) Uani 1 1 d . .
H16A H -0.2439 0.9748 0.1239 0.034 Uiso 1 1 calc R U
H16B H -0.2294 0.9981 0.0510 0.034 Uiso 1 1 calc R U
H16C H -0.1937 1.0813 0.1025 0.034 Uiso 1 1 calc R U
C17 C -0.15894(14) 0.8049(2) 0.07617(11) 0.0256(5) Uani 1 1 d . .
H17A H -0.1139 0.7568 0.0752 0.038 Uiso 1 1 calc R U
H17B H -0.1820 0.8063 0.0344 0.038 Uiso 1 1 calc R U
H17C H -0.1947 0.7736 0.1066 0.038 Uiso 1 1 calc R U
C18 C -0.07816(14) 0.9733(2) 0.04955(11) 0.0274(6) Uani 1 1 d . .
H18A H -0.0643 1.0514 0.0616 0.041 Uiso 1 1 calc R U
H18B H -0.0989 0.9737 0.0070 0.041 Uiso 1 1 calc R U
H18C H -0.0336 0.9244 0.0508 0.041 Uiso 1 1 calc R U
C19 C -0.23054(13) 1.3325(2) 0.35893(10) 0.0190(5) Uani 1 1 d . .
C20 C -0.30623(14) 1.2736(2) 0.34726(14) 0.0323(6) Uani 1 1 d . .
H20A H -0.3040 1.2306 0.3079 0.049 Uiso 1 1 calc R U
H20B H -0.3459 1.3314 0.3445 0.049 Uiso 1 1 calc R U
H20C H -0.3172 1.2212 0.3819 0.049 Uiso 1 1 calc R U
C21 C -0.21147(15) 1.4117(2) 0.30399(12) 0.0309(6) Uani 1 1 d . .
H21A H -0.1614 1.4443 0.3102 0.046 Uiso 1 1 calc R U
H21B H -0.2485 1.4736 0.3018 0.046 Uiso 1 1 calc R U
H21C H -0.2124 1.3681 0.2648 0.046 Uiso 1 1 calc R U
C22 C -0.23643(15) 1.4044(2) 0.41852(12) 0.0310(6) Uani 1 1 d . .
H22A H -0.2466 1.3544 0.4544 0.047 Uiso 1 1 calc R U
H22B H -0.2773 1.4598 0.4140 0.047 Uiso 1 1 calc R U
H22C H -0.1891 1.4452 0.4254 0.047 Uiso 1 1 calc R U

loop_
_atom_site_aniso_label
_atom_site_aniso_U_11
_atom_site_aniso_U_22
_atom_site_aniso_U_33
_atom_site_aniso_U_23
_atom_site_aniso_U_13
_atom_site_aniso_U_12
W1 0.01162(5) 0.01294(6) 0.01449(5) 0.00134(3) -0.00092(3) 0.00066(3)
O1 0.0336(10) 0.0269(11) 0.0323(10) 0.0099(8) 0.0021(8) -0.0052(8)
O2 0.0237(9) 0.0301(10) 0.0189(8) 0.0015(7) -0.0031(7) -0.0037(7)
O3 0.0219(9) 0.0198(9) 0.0281(9) -0.0020(7) -0.0027(7) 0.0059(7)
O4 0.0268(9) 0.0239(10) 0.0256(9) 0.0022(7) 0.0071(7) -0.0043(8)
N1 0.0132(9) 0.0136(10) 0.0163(9) 0.0008(7) 0.0005(7) 0.0005(7)
N2 0.0117(9) 0.0143(10) 0.0151(9) 0.0012(7) 0.0013(7) -0.0014(7)
C1 0.0158(11) 0.0210(13) 0.0206(11) -0.0010(10) -0.0027(9) 0.0019(10)
C2 0.0150(11) 0.0157(12) 0.0212(12) 0.0049(9) 0.0016(9) 0.0003(9)
C3 0.0150(11) 0.0189(12) 0.0175(11) 0.0012(9) -0.0020(9) -0.0036(10)
C4 0.0181(12) 0.0175(12) 0.0156(10) -0.0012(9) -0.0036(9) 0.0040(9)
C5 0.0164(11) 0.0181(12) 0.0240(12) -0.0030(9) -0.0019(9) 0.0043(9)
C6 0.0180(11) 0.0186(13) 0.0211(11) -0.0077(9) 0.0012(9) 0.0036(9)
C7 0.0149(11) 0.0158(12) 0.0152(10) 0.0012(8) 0.0020(8) -0.0024(9)
C8 0.0120(10) 0.0137(11) 0.0162(10) 0.0004(8) 0.0024(8) 0.0002(9)
C9 0.0119(10) 0.0132(11) 0.0175(11) 0.0009(8) 0.0026(8) -0.0004(9)
C10 0.0139(10) 0.0120(11) 0.0140(10) 0.0011(8) 0.0015(8) -0.0038(8)
C11 0.0134(10) 0.0145(11) 0.0151(10) 0.0010(8) 0.0010(8) 0.0004(9)
C12 0.0140(11) 0.0139(12) 0.0175(11) 0.0003(8) 0.0038(8) -0.0012(9)
C13 0.0182(11) 0.0159(11) 0.0159(11) -0.0034(8) 0.0031(9) -0.0013(9)
C14 0.0157(11) 0.0178(12) 0.0148(10) 0.0012(9) 0.0000(8) -0.0027(9)
C15 0.0182(11) 0.0178(12) 0.0157(10) -0.0009(9) 0.0010(9) -0.0016(9)
C16 0.0221(12) 0.0269(13) 0.0187(11) -0.0030(10) -0.0037(10) 0.0031(11)
C17 0.0315(14) 0.0219(13) 0.0234(12) -0.0052(10) -0.0061(10) 0.0002(11)
C18 0.0265(14) 0.0362(16) 0.0196(12) 0.0020(10) 0.0044(10) -0.0033(11)
C19 0.0183(11) 0.0198(12) 0.0189(11) -0.0028(9) 0.0013(9) 0.0037(10)
C20 0.0171(13) 0.0308(16) 0.0491(17) -0.0079(12) -0.0023(11) 0.0067(11)
C21 0.0365(15) 0.0260(14) 0.0300(14) 0.0063(11) 0.0087(12) 0.0164(12)
C22 0.0347(15) 0.0306(15) 0.0277(13) -0.0078(11) -0.0013(11) 0.0174(12)

loop_
_atom_type_symbol
_atom_type_description
_atom_type_scat_dispersion_real
_atom_type_scat_dispersion_imag
_atom_type_scat_source
C C 0.0033 0.0016 'International Tables Vol C Tables 4.2.6.8 and 6.1.1.4'
H H 0.0000 0.0000 'International Tables Vol C Tables 4.2.6.8 and 6.1.1.4'
N N 0.0061 0.0033 'International Tables Vol C Tables 4.2.6.8 and 6.1.1.4'
O O 0.0106 0.0060 'International Tables Vol C Tables 4.2.6.8 and 6.1.1.4'
W W -0.8490 6.8722 'International Tables Vol C Tables 4.2.6.8 and 6.1.1.4'

loop_
_geom_angle_atom_site_label_1
_geom_angle_atom_site_label_2
_geom_angle_atom_site_label_3
_geom_angle
N1 W1 N2 72.11(6)
C1 W1 N1 96.30(8)
C1 W1 N2 95.65(8)
C2 W1 N1 170.05(8)
C2 W1 N2 98.43(8)
C2 W1 C1 87.53(9)
C2 W1 C4 86.75(9)
C3 W1 N1 99.28(8)
C3 W1 N2 171.38(8)
C3 W1 C1 84.72(9)
C3 W1 C2 90.19(9)
C3 W1 C4 85.06(9)
C4 W1 N1 91.02(8)
C4 W1 N2 95.32(8)
C4 W1 C1 168.27(9)
C5 N1 W1 123.59(15)
C5 N1 C9 117.04(19)
C9 N1 W1 119.18(14)
C10 N2 W1 118.80(14)
C14 N2 W1 123.73(14)
C14 N2 C10 117.43(19)
O1 C1 W1 171.6(2)
O2 C2 W1 178.1(2)
O3 C3 W1 178.56(19)
O4 C4 W1 172.27(19)
N1 C5 H5 118.2
N1 C5 C6 123.5(2)
C6 C5 H5 118.2
C5 C6 H6 119.7
C5 C6 C7 120.7(2)
C7 C6 H6 119.7
C6 C7 C8 115.9(2)
C6 C7 C15 120.7(2)
C8 C7 C15 123.3(2)
C7 C8 H8 119.6
C9 C8 C7 120.9(2)
C9 C8 H8 119.6
N1 C9 C8 121.9(2)
N1 C9 C10 114.38(18)
C8 C9 C10 123.68(19)
N2 C10 C9 114.99(19)
N2 C10 C11 121.62(19)
C11 C10 C9 123.39(19)
C10 C11 H11 119.5
C10 C11 C12 121.1(2)
C12 C11 H11 119.5
C11 C12 C19 120.24(19)
C13 C12 C11 116.2(2)
C13 C12 C19 123.6(2)
C12 C13 H13 119.9
C14 C13 C12 120.2(2)
C14 C13 H13 119.9
N2 C14 C13 123.4(2)
N2 C14 H14 118.3
C13 C14 H14 118.3
C7 C15 C17 110.36(18)
C7 C15 C18 106.96(18)
C16 C15 C7 112.06(18)
C16 C15 C17 108.61(19)
C16 C15 C18 109.62(19)
C18 C15 C17 109.20(19)
C15 C16 H16A 109.5
C15 C16 H16B 109.5
C15 C16 H16C 109.5
H16A C16 H16B 109.5
H16A C16 H16C 109.5
H16B C16 H16C 109.5
C15 C17 H17A 109.5
C15 C17 H17B 109.5
C15 C17 H17C 109.5
H17A C17 H17B 109.5
H17A C17 H17C 109.5
H17B C17 H17C 109.5
C15 C18 H18A 109.5
C15 C18 H18B 109.5
C15 C18 H18C 109.5
H18A C18 H18B 109.5
H18A C18 H18C 109.5
H18B C18 H18C 109.5
C12 C19 C20 109.3(2)
C12 C19 C21 108.05(18)
C12 C19 C22 112.15(19)
C21 C19 C20 110.0(2)
C22 C19 C20 108.8(2)
C22 C19 C21 108.5(2)
C19 C20 H20A 109.5
C19 C20 H20B 109.5
C19 C20 H20C 109.5
H20A C20 H20B 109.5
H20A C20 H20C 109.5
H20B C20 H20C 109.5
C19 C21 H21A 109.5
C19 C21 H21B 109.5
C19 C21 H21C 109.5
H21A C21 H21B 109.5
H21A C21 H21C 109.5
H21B C21 H21C 109.5
C19 C22 H22A 109.5
C19 C22 H22B 109.5
C19 C22 H22C 109.5
H22A C22 H22B 109.5
H22A C22 H22C 109.5
H22B C22 H22C 109.5

loop_
_geom_bond_atom_site_label_1
_geom_bond_atom_site_label_2
_geom_bond_distance
W1 N1 2.2228(18)
W1 N2 2.2285(19)
W1 C1 2.042(2)
W1 C2 1.970(2)
W1 C3 1.955(2)
W1 C4 2.038(2)
O1 C1 1.146(3)
O2 C2 1.161(3)
O3 C3 1.169(3)
O4 C4 1.148(3)
N1 C5 1.341(3)
N1 C9 1.361(3)
N2 C10 1.360(3)
N2 C14 1.343(3)
C5 H5 0.9500
C5 C6 1.373(3)
C6 H6 0.9500
C6 C7 1.394(3)
C7 C8 1.397(3)
C7 C15 1.530(3)
C8 H8 0.9500
C8 C9 1.389(3)
C9 C10 1.483(3)
C10 C11 1.389(3)
C11 H11 0.9500
C11 C12 1.399(3)
C12 C13 1.393(3)
C12 C19 1.527(3)
C13 H13 0.9500
C13 C14 1.382(3)
C14 H14 0.9500
C15 C16 1.527(3)
C15 C17 1.537(3)
C15 C18 1.537(3)
C16 H16A 0.9800
C16 H16B 0.9800
C16 H16C 0.9800
C17 H17A 0.9800
C17 H17B 0.9800
C17 H17C 0.9800
C18 H18A 0.9800
C18 H18B 0.9800
C18 H18C 0.9800
C19 C20 1.535(3)
C19 C21 1.532(3)
C19 C22 1.527(3)
C20 H20A 0.9800
C20 H20B 0.9800
C20 H20C 0.9800
C21 H21A 0.9800
C21 H21B 0.9800
C21 H21C 0.9800
C22 H22A 0.9800
C22 H22B 0.9800
C22 H22C 0.9800
